data_4089091
loop_
_publ_author_name
'Belyaev, Andrey'
'Dau, Thuy Minh'
'J\"anis, Janne'
'Grachova, Elena V.'
'Tunik, Sergey P.'
'Koshevoy, Igor O.'

_publ_section_title
;
 Low-Nuclearity Alkynyl d10Clusters Supported by Chelating Multidentate
 Phosphines
;
_journal_issue 21
_journal_name_full Organometallics
_journal_page_first 3763
_journal_paper_doi 10.1021/acs.organomet.6b00701
_journal_volume 35
_journal_year 2016
_chemical_formula_moiety '2(C62 H47 Ag3 Br2 P4), C3 H6 O'
_chemical_formula_sum 'C127 H100 Ag6 Br4 O P8'
_chemical_formula_weight 2856.68
_space_group_crystal_system orthorhombic
_space_group_IT_number 61
_space_group_name_Hall '-P 2ac 2ab'
_space_group_name_H-M_alt 'P b c a'
_atom_sites_solution_hydrogens geom
_audit_creation_method SHELXL-2014/7
_cell_angle_alpha 90
_cell_angle_beta 90
_cell_angle_gamma 90
_cell_formula_units_Z 4
_cell_length_a 18.233(4)
_cell_length_b 26.789(6)
_cell_length_c 27.271(6)
_cell_measurement_reflns_used 9994
_cell_measurement_temperature 150(2)
_cell_measurement_theta_max 26.70
_cell_measurement_theta_min 2.62
_cell_volume 13320(5)
_computing_cell_refinement 'SAINT (Bruker AXS, 2009)'
_computing_data_collection 'APEX2 (Bruker AXS, 2010)'
_computing_data_reduction 'SAINT (Bruker AXS, 2009)'
_computing_molecular_graphics 'Diamond v.4.03 (Brandenburg, 2014)'
_computing_publication_material 'SHELXL-2014 (Sheldrick, 2014)'
_computing_structure_refinement 'SHELXL-2014/7 (Sheldrick, 2014)'
_computing_structure_solution 'SHELXS-2014 (Sheldrick, 2014)'
_diffrn_ambient_temperature 150(2)
_diffrn_detector_area_resol_mean 16
_diffrn_measured_fraction_theta_full 0.998
_diffrn_measured_fraction_theta_max 0.997
_diffrn_measurement_device '62mm x 62mm CCD camera on \k-goniostat'
_diffrn_measurement_device_type 'Bruker KAPPA APEX II CCD'
_diffrn_measurement_method '\f scans and \w scans with \k offset'
_diffrn_radiation_monochromator 'horizontally mounted graphite crystal'
_diffrn_radiation_source 'sealed tube'
_diffrn_radiation_type MoK\a
_diffrn_radiation_wavelength 0.71073
_diffrn_reflns_av_R_equivalents 0.0487
_diffrn_reflns_av_unetI/netI 0.0334
_diffrn_reflns_Laue_measured_fraction_full 0.998
_diffrn_reflns_Laue_measured_fraction_max 0.997
_diffrn_reflns_limit_h_max 22
_diffrn_reflns_limit_h_min -21
_diffrn_reflns_limit_k_max 33
_diffrn_reflns_limit_k_min -33
_diffrn_reflns_limit_l_max 33
_diffrn_reflns_limit_l_min -33
_diffrn_reflns_number 76599
_diffrn_reflns_point_group_measured_fraction_full 0.998
_diffrn_reflns_point_group_measured_fraction_max 0.997
_diffrn_reflns_theta_full 25.242
_diffrn_reflns_theta_max 26.000
_diffrn_reflns_theta_min 2.014
_exptl_absorpt_coefficient_mu 2.204
_exptl_absorpt_correction_T_max 0.598
_exptl_absorpt_correction_T_min 0.544
_exptl_absorpt_correction_type multi-scan
_exptl_absorpt_process_details 'SADABS (Sheldrick, 2008)'
_exptl_crystal_colour colourless
_exptl_crystal_density_diffrn 1.425
_exptl_crystal_description block
_exptl_crystal_F_000 5648
_exptl_crystal_size_max 0.281
_exptl_crystal_size_mid 0.276
_exptl_crystal_size_min 0.233
_refine_diff_density_max 2.161
_refine_diff_density_min -1.556
_refine_diff_density_rms 0.134
_refine_ls_extinction_method none
_refine_ls_goodness_of_fit_ref 1.048
_refine_ls_hydrogen_treatment constr
_refine_ls_matrix_type full
_refine_ls_number_parameters 658
_refine_ls_number_reflns 13052
_refine_ls_number_restraints 0
_refine_ls_restrained_S_all 1.048
_refine_ls_R_factor_all 0.0664
_refine_ls_R_factor_gt 0.0465
_refine_ls_shift/su_max 0.001
_refine_ls_shift/su_mean 0.000
_refine_ls_structure_factor_coef Fsqd
_refine_ls_weighting_details 'w=1/[\s^2^(Fo^2^)+(0.0714P)^2^+51.9695P] where P=(Fo^2^+2Fc^2^)/3'
_refine_ls_weighting_scheme calc
_refine_ls_wR_factor_gt 0.1296
_refine_ls_wR_factor_ref 0.1431
_reflns_Friedel_coverage 0.000
_reflns_number_gt 9974
_reflns_number_total 13052
_reflns_threshold_expression 'I > 2\s(I)'
_cod_data_source_file om6b00701_si_002.cif
_cod_data_source_block 4
_cod_database_code 4089091
_shelx_shelxl_version_number 2014/7
_shelx_space_group_comment
;
The symmetry employed for this shelxl refinement is uniquely defined
by the following loop, which should always be used as a source of
symmetry information in preference to the above space-group names.
They are only intended as comments.
;
_shelx_estimated_absorpt_t_min 0.576
_shelx_estimated_absorpt_t_max 0.628

loop_
_space_group_symop_operation_xyz
'x, y, z'
'x+1/2, -y+1/2, -z'
'-x, y+1/2, -z+1/2'
'-x+1/2, -y, z+1/2'
'-x, -y, -z'
'-x-1/2, y-1/2, z'
'x, -y-1/2, z-1/2'
'x-1/2, y, -z-1/2'

loop_
_atom_site_label
_atom_site_type_symbol
_atom_site_fract_x
_atom_site_fract_y
_atom_site_fract_z
_atom_site_U_iso_or_equiv
_atom_site_adp_type
_atom_site_occupancy
_atom_site_site_symmetry_order
_atom_site_calc_flag
_atom_site_refinement_flags_posn
_atom_site_refinement_flags_adp
_atom_site_refinement_flags_occupancy
C1 C 0.1068(3) 0.34468(18) 0.21761(18) 0.0212(7) Uani 1 1 d . . .
C2 C 0.1072(3) 0.36817(18) 0.25120(18) 0.0212(7) Uani 1 1 d . . .
C3 C 0.1075(3) 0.3982(2) 0.2963(2) 0.0386(14) Uani 1 1 d . . .
C4 C 0.0485(4) 0.3952(2) 0.3292(2) 0.0442(15) Uani 1 1 d . . .
H4 H 0.0075 0.3749 0.3213 0.053 Uiso 1 1 calc R U .
C5 C 0.0492(4) 0.4212(2) 0.3727(2) 0.0491(17) Uani 1 1 d . . .
H5 H 0.0080 0.4196 0.3940 0.059 Uiso 1 1 calc R U .
C6 C 0.1097(4) 0.4497(2) 0.3857(3) 0.0488(17) Uani 1 1 d . . .
H6 H 0.1117 0.4658 0.4167 0.059 Uiso 1 1 calc R U .
C7 C 0.1670(4) 0.4544(2) 0.3527(3) 0.0490(17) Uani 1 1 d . . .
H7 H 0.2072 0.4755 0.3606 0.059 Uiso 1 1 calc R U .
C8 C 0.1667(3) 0.4291(2) 0.3091(2) 0.0398(14) Uani 1 1 d . . .
H8 H 0.2070 0.4326 0.2873 0.048 Uiso 1 1 calc R U .
C9 C 0.1485(3) 0.14524(18) 0.24203(19) 0.0236(11) Uani 1 1 d . . .
C10 C 0.1947(3) 0.1269(2) 0.2056(2) 0.0314(12) Uani 1 1 d . . .
H10 H 0.1825 0.1321 0.1722 0.038 Uiso 1 1 calc R U .
C11 C 0.2579(3) 0.1013(2) 0.2172(2) 0.0405(14) Uani 1 1 d . . .
H11 H 0.2880 0.0881 0.1918 0.049 Uiso 1 1 calc R U .
C12 C 0.2777(3) 0.0947(2) 0.2660(2) 0.0414(15) Uani 1 1 d . . .
H12 H 0.3221 0.0780 0.2740 0.050 Uiso 1 1 calc R U .
C13 C 0.2321(3) 0.1125(2) 0.3031(2) 0.0360(14) Uani 1 1 d . . .
H13 H 0.2453 0.1081 0.3365 0.043 Uiso 1 1 calc R U .
C14 C 0.1666(3) 0.13723(18) 0.29082(19) 0.0266(11) Uani 1 1 d . . .
H14 H 0.1347 0.1485 0.3160 0.032 Uiso 1 1 calc R U .
C15 C 0.0131(3) 0.18983(19) 0.27931(19) 0.0262(11) Uani 1 1 d . . .
C16 C -0.0186(4) 0.1483(3) 0.3026(2) 0.0473(17) Uani 1 1 d . . .
H16 H -0.0091 0.1157 0.2904 0.057 Uiso 1 1 calc R U .
C17 C -0.0633(4) 0.1542(3) 0.3431(2) 0.0491(18) Uani 1 1 d . . .
H17 H -0.0846 0.1258 0.3583 0.059 Uiso 1 1 calc R U .
C18 C -0.0771(3) 0.2014(3) 0.3615(2) 0.0438(16) Uani 1 1 d . . .
H18 H -0.1076 0.2057 0.3894 0.053 Uiso 1 1 calc R U .
C19 C -0.0461(4) 0.2423(3) 0.3387(2) 0.0474(17) Uani 1 1 d . . .
H19 H -0.0555 0.2748 0.3512 0.057 Uiso 1 1 calc R U .
C20 C -0.0015(3) 0.2369(2) 0.2981(2) 0.0352(13) Uani 1 1 d . . .
H20 H 0.0192 0.2655 0.2829 0.042 Uiso 1 1 calc R U .
C21 C -0.0270(3) 0.16606(18) 0.14500(18) 0.0213(10) Uani 1 1 d . . .
C22 C -0.0710(3) 0.13337(19) 0.1183(2) 0.0298(12) Uani 1 1 d . . .
H22 H -0.1005 0.1465 0.0926 0.036 Uiso 1 1 calc R U .
C23 C -0.0736(3) 0.0827(2) 0.1275(2) 0.0343(13) Uani 1 1 d . . .
H23 H -0.1051 0.0618 0.1088 0.041 Uiso 1 1 calc R U .
C24 C -0.0297(3) 0.0624(2) 0.1643(2) 0.0317(12) Uani 1 1 d . . .
H24 H -0.0306 0.0276 0.1708 0.038 Uiso 1 1 calc R U .
C25 C 0.0152(3) 0.09399(19) 0.1914(2) 0.0283(11) Uani 1 1 d . . .
H25 H 0.0455 0.0803 0.2164 0.034 Uiso 1 1 calc R U .
C26 C 0.0171(3) 0.14553(17) 0.18282(17) 0.0195(10) Uani 1 1 d . . .
C27 C 0.0688(3) 0.14941(18) 0.03196(18) 0.0248(11) Uani 1 1 d . . .
C28 C 0.0212(3) 0.1166(2) 0.0077(2) 0.0381(14) Uani 1 1 d . . .
H28 H -0.0157 0.1293 -0.0135 0.046 Uiso 1 1 calc R U .
C29 C 0.0280(4) 0.0654(2) 0.0148(3) 0.0498(17) Uani 1 1 d . . .
H29 H -0.0037 0.0432 -0.0021 0.060 Uiso 1 1 calc R U .
C30 C 0.0807(5) 0.0467(2) 0.0463(3) 0.0544(19) Uani 1 1 d . . .
H30 H 0.0847 0.0118 0.0514 0.065 Uiso 1 1 calc R U .
C31 C 0.1283(4) 0.0795(2) 0.0709(2) 0.0478(17) Uani 1 1 d . . .
H31 H 0.1646 0.0669 0.0926 0.057 Uiso 1 1 calc R U .
C32 C 0.1221(3) 0.1303(2) 0.0632(2) 0.0345(13) Uani 1 1 d . . .
H32 H 0.1547 0.1524 0.0795 0.041 Uiso 1 1 calc R U .
C33 C 0.0921(3) 0.23111(19) -0.03764(18) 0.0242(11) Uani 1 1 d . . .
C34 C 0.1042(3) 0.2810(2) -0.04886(19) 0.0301(12) Uani 1 1 d . . .
H34 H 0.0904 0.3060 -0.0260 0.036 Uiso 1 1 calc R U .
C35 C 0.1362(3) 0.2948(2) -0.0931(2) 0.0350(13) Uani 1 1 d . . .
H35 H 0.1445 0.3290 -0.1004 0.042 Uiso 1 1 calc R U .
C36 C 0.1559(3) 0.2582(2) -0.1265(2) 0.0348(13) Uani 1 1 d . . .
H36 H 0.1780 0.2673 -0.1568 0.042 Uiso 1 1 calc R U .
C37 C 0.1434(3) 0.2089(2) -0.1160(2) 0.0346(13) Uani 1 1 d . . .
H37 H 0.1564 0.1839 -0.1392 0.041 Uiso 1 1 calc R U .
C38 C 0.1119(3) 0.1951(2) -0.07178(19) 0.0310(12) Uani 1 1 d . . .
H38 H 0.1038 0.1608 -0.0648 0.037 Uiso 1 1 calc R U .
C39 C -0.0762(3) 0.23387(17) 0.07048(17) 0.0188(10) Uani 1 1 d . . .
C40 C -0.1528(3) 0.23966(19) 0.06839(19) 0.0245(11) Uani 1 1 d . . .
H40 H -0.1796 0.2437 0.0980 0.029 Uiso 1 1 calc R U .
C41 C -0.1902(3) 0.2397(2) 0.0240(2) 0.0309(12) Uani 1 1 d . . .
H41 H -0.2420 0.2437 0.0236 0.037 Uiso 1 1 calc R U .
C42 C -0.1523(3) 0.2339(2) -0.0195(2) 0.0321(12) Uani 1 1 d . . .
H42 H -0.1778 0.2342 -0.0499 0.038 Uiso 1 1 calc R U .
C43 C -0.0767(3) 0.2277(2) -0.01859(18) 0.0278(11) Uani 1 1 d . . .
H43 H -0.0509 0.2235 -0.0486 0.033 Uiso 1 1 calc R U .
C44 C -0.0377(3) 0.22751(17) 0.02547(17) 0.0207(10) Uani 1 1 d . . .
C45 C -0.1026(3) 0.25681(18) 0.17163(17) 0.0191(10) Uani 1 1 d . . .
C46 C -0.1384(3) 0.22292(19) 0.20280(18) 0.0238(11) Uani 1 1 d . . .
H46 H -0.1237 0.1889 0.2028 0.029 Uiso 1 1 calc R U .
C47 C -0.1947(3) 0.2382(2) 0.23353(19) 0.0272(11) Uani 1 1 d . . .
H47 H -0.2172 0.2149 0.2551 0.033 Uiso 1 1 calc R U .
C48 C -0.2180(3) 0.2869(2) 0.23292(19) 0.0283(12) Uani 1 1 d . . .
H48 H -0.2571 0.2972 0.2535 0.034 Uiso 1 1 calc R U .
C49 C -0.1840(3) 0.32099(19) 0.20208(18) 0.0255(11) Uani 1 1 d . . .
H49 H -0.2013 0.3544 0.2011 0.031 Uiso 1 1 calc R U .
C50 C -0.1245(3) 0.30705(18) 0.17213(18) 0.0215(10) Uani 1 1 d . . .
C51 C -0.1217(3) 0.36177(19) 0.07814(19) 0.0270(11) Uani 1 1 d . . .
C52 C -0.1978(3) 0.3684(2) 0.0737(2) 0.0353(13) Uani 1 1 d . . .
H52 H -0.2278 0.3690 0.1022 0.042 Uiso 1 1 calc R U .
C53 C -0.2297(4) 0.3742(2) 0.0272(2) 0.0437(15) Uani 1 1 d . . .
H53 H -0.2812 0.3785 0.0242 0.052 Uiso 1 1 calc R U .
C54 C -0.1862(4) 0.3737(3) -0.0136(2) 0.0488(17) Uani 1 1 d . . .
H54 H -0.2079 0.3780 -0.0450 0.059 Uiso 1 1 calc R U .
C55 C -0.1115(4) 0.3671(3) -0.0099(2) 0.0489(17) Uani 1 1 d . . .
H55 H -0.0824 0.3662 -0.0388 0.059 Uiso 1 1 calc R U .
C56 C -0.0784(3) 0.3617(2) 0.0356(2) 0.0353(13) Uani 1 1 d . . .
H56 H -0.0267 0.3580 0.0380 0.042 Uiso 1 1 calc R U .
C57 C -0.0982(3) 0.41315(19) 0.1706(2) 0.0287(12) Uani 1 1 d . . .
C58 C -0.0774(3) 0.4160(2) 0.2197(2) 0.0339(13) Uani 1 1 d . . .
H58 H -0.0535 0.3886 0.2348 0.041 Uiso 1 1 calc R U .
C59 C -0.0916(3) 0.4590(2) 0.2465(2) 0.0413(15) Uani 1 1 d . . .
H59 H -0.0777 0.4608 0.2801 0.050 Uiso 1 1 calc R U .
C60 C -0.1264(3) 0.4996(2) 0.2242(3) 0.0458(16) Uani 1 1 d . . .
H60 H -0.1374 0.5287 0.2427 0.055 Uiso 1 1 calc R U .
C61 C -0.1442(4) 0.4973(2) 0.1761(3) 0.0464(16) Uani 1 1 d . . .
H61 H -0.1661 0.5254 0.1608 0.056 Uiso 1 1 calc R U .
C62 C -0.1309(3) 0.4542(2) 0.1484(2) 0.0355(13) Uani 1 1 d . . .
H62 H -0.1440 0.4531 0.1147 0.043 Uiso 1 1 calc R U .
C63 C 0.2964(8) 0.4061(5) 0.9864(5) 0.058(2) Uani 0.5 1 d . . P
H63A H 0.2949 0.4099 1.0221 0.087 Uiso 0.5 1 calc R U P
H63B H 0.2745 0.3741 0.9772 0.087 Uiso 0.5 1 calc R U P
H63C H 0.3475 0.4072 0.9752 0.087 Uiso 0.5 1 calc R U P
C64 C 0.2544(9) 0.4476(5) 0.9630(6) 0.058(2) Uani 0.5 1 d . . P
C65 C 0.2273(9) 0.4837(5) 0.9962(5) 0.058(2) Uani 0.5 1 d . . P
H65A H 0.2382 0.4733 1.0299 0.087 Uiso 0.5 1 calc R U P
H65B H 0.2508 0.5159 0.9897 0.087 Uiso 0.5 1 calc R U P
H65C H 0.1741 0.4870 0.9921 0.087 Uiso 0.5 1 calc R U P
P3 P 0.07070(7) 0.18466(5) 0.22461(5) 0.0208(3) Uani 1 1 d . . .
P2 P -0.02793(7) 0.23401(4) 0.13055(4) 0.0185(3) Uani 1 1 d . . .
P4 P 0.06130(7) 0.21690(5) 0.02509(5) 0.0217(3) Uani 1 1 d . . .
P1 P -0.07595(7) 0.35570(5) 0.13705(5) 0.0232(3) Uani 1 1 d . . .
Br1 Br 0.13952(4) 0.36581(3) 0.06511(3) 0.04965(18) Uani 1 1 d . . .
Br2 Br 0.23442(3) 0.24025(3) 0.13882(2) 0.03700(15) Uani 1 1 d . . .
Ag1 Ag 0.05591(2) 0.34680(2) 0.14044(2) 0.03070(11) Uani 1 1 d . . .
Ag2 Ag 0.11054(2) 0.26356(2) 0.19164(2) 0.03022(11) Uani 1 1 d . . .
Ag3 Ag 0.12962(2) 0.26706(2) 0.08140(2) 0.03372(12) Uani 1 1 d . . .
O1 O 0.2491(5) 0.4502(4) 0.9198(3) 0.054(3) Uani 0.5 1 d . . P

loop_
_atom_site_aniso_label
_atom_site_aniso_U_11
_atom_site_aniso_U_22
_atom_site_aniso_U_33
_atom_site_aniso_U_23
_atom_site_aniso_U_13
_atom_site_aniso_U_12
C1 0.0166(16) 0.0241(18) 0.0230(18) 0.0051(13) -0.0015(15) 0.0072(14)
C2 0.0166(16) 0.0241(18) 0.0230(18) 0.0051(13) -0.0015(15) 0.0072(14)
C3 0.046(4) 0.033(3) 0.037(3) 0.003(3) -0.011(3) 0.007(3)
C4 0.054(4) 0.044(4) 0.035(3) 0.004(3) -0.008(3) -0.005(3)
C5 0.069(5) 0.040(4) 0.038(4) 0.007(3) 0.009(3) 0.007(3)
C6 0.068(5) 0.037(3) 0.041(4) -0.002(3) -0.010(3) 0.013(3)
C7 0.048(4) 0.038(3) 0.061(5) -0.006(3) -0.017(3) 0.009(3)
C8 0.037(3) 0.035(3) 0.047(4) -0.001(3) -0.007(3) 0.006(3)
C9 0.021(2) 0.022(2) 0.029(3) 0.002(2) -0.004(2) -0.0037(19)
C10 0.027(3) 0.038(3) 0.029(3) 0.003(2) 0.002(2) 0.004(2)
C11 0.029(3) 0.042(3) 0.051(4) 0.003(3) 0.004(3) 0.008(3)
C12 0.030(3) 0.035(3) 0.060(4) 0.012(3) -0.014(3) 0.002(2)
C13 0.037(3) 0.030(3) 0.040(3) 0.005(3) -0.021(3) -0.007(2)
C14 0.031(3) 0.022(2) 0.027(3) -0.001(2) -0.009(2) -0.006(2)
C15 0.023(3) 0.032(3) 0.024(3) 0.000(2) -0.001(2) -0.004(2)
C16 0.055(4) 0.046(4) 0.041(4) -0.010(3) 0.017(3) -0.016(3)
C17 0.043(4) 0.065(5) 0.039(4) -0.007(3) 0.019(3) -0.024(3)
C18 0.027(3) 0.079(5) 0.025(3) -0.003(3) 0.004(2) 0.005(3)
C19 0.060(4) 0.050(4) 0.032(3) -0.003(3) 0.007(3) 0.024(3)
C20 0.042(3) 0.033(3) 0.031(3) 0.001(2) 0.002(3) 0.008(3)
C21 0.020(2) 0.021(2) 0.023(3) -0.0019(19) 0.004(2) 0.0004(19)
C22 0.035(3) 0.027(3) 0.027(3) -0.004(2) -0.010(2) -0.002(2)
C23 0.041(3) 0.030(3) 0.032(3) -0.003(2) -0.012(3) -0.007(2)
C24 0.035(3) 0.024(3) 0.036(3) 0.001(2) -0.008(3) -0.001(2)
C25 0.028(3) 0.027(3) 0.030(3) 0.000(2) -0.006(2) 0.001(2)
C26 0.019(2) 0.020(2) 0.019(2) -0.0025(19) 0.0002(19) 0.0004(18)
C27 0.027(3) 0.025(3) 0.022(3) 0.001(2) 0.006(2) 0.005(2)
C28 0.040(3) 0.035(3) 0.039(3) 0.000(3) -0.004(3) 0.003(3)
C29 0.056(4) 0.039(3) 0.054(4) 0.000(3) 0.000(3) -0.003(3)
C30 0.081(5) 0.028(3) 0.055(4) 0.006(3) 0.011(4) 0.018(3)
C31 0.055(4) 0.045(4) 0.043(4) 0.005(3) 0.002(3) 0.021(3)
C32 0.039(3) 0.040(3) 0.024(3) 0.002(2) 0.002(2) 0.010(3)
C33 0.019(2) 0.033(3) 0.021(2) 0.000(2) -0.0018(19) 0.001(2)
C34 0.032(3) 0.038(3) 0.021(3) 0.002(2) 0.002(2) 0.004(2)
C35 0.045(3) 0.035(3) 0.025(3) 0.008(2) 0.002(3) -0.002(3)
C36 0.033(3) 0.052(4) 0.020(3) 0.006(2) 0.007(2) 0.003(3)
C37 0.034(3) 0.047(3) 0.023(3) -0.007(3) 0.005(2) 0.008(3)
C38 0.030(3) 0.038(3) 0.025(3) -0.007(2) 0.001(2) 0.005(2)
C39 0.022(2) 0.018(2) 0.017(2) 0.0000(18) -0.0001(19) -0.0016(19)
C40 0.019(2) 0.032(3) 0.023(3) 0.000(2) 0.001(2) -0.001(2)
C41 0.017(3) 0.041(3) 0.034(3) 0.004(2) -0.001(2) 0.003(2)
C42 0.025(3) 0.047(3) 0.025(3) 0.005(2) -0.006(2) 0.000(2)
C43 0.025(3) 0.043(3) 0.015(2) 0.000(2) 0.001(2) 0.005(2)
C44 0.019(2) 0.023(2) 0.020(2) 0.0013(19) 0.0020(19) -0.0014(19)
C45 0.018(2) 0.027(2) 0.012(2) -0.0031(19) 0.0012(18) -0.0014(19)
C46 0.025(3) 0.024(2) 0.022(3) 0.001(2) 0.001(2) -0.001(2)
C47 0.024(3) 0.034(3) 0.024(3) 0.002(2) 0.005(2) -0.009(2)
C48 0.021(3) 0.039(3) 0.024(3) -0.006(2) 0.009(2) -0.002(2)
C49 0.025(3) 0.027(3) 0.025(3) -0.003(2) 0.003(2) 0.005(2)
C50 0.021(2) 0.024(2) 0.020(2) 0.000(2) 0.002(2) -0.0017(19)
C51 0.031(3) 0.025(3) 0.026(3) 0.005(2) -0.001(2) 0.000(2)
C52 0.032(3) 0.038(3) 0.036(3) 0.006(3) 0.001(3) 0.000(2)
C53 0.035(3) 0.053(4) 0.043(4) 0.014(3) -0.009(3) -0.001(3)
C54 0.057(4) 0.057(4) 0.032(3) 0.011(3) -0.015(3) -0.004(3)
C55 0.057(4) 0.065(4) 0.025(3) 0.006(3) 0.002(3) 0.001(4)
C56 0.036(3) 0.037(3) 0.033(3) 0.008(3) 0.002(3) 0.004(3)
C57 0.024(3) 0.025(3) 0.037(3) -0.005(2) 0.003(2) -0.002(2)
C58 0.032(3) 0.029(3) 0.041(3) -0.004(2) -0.002(3) 0.003(2)
C59 0.036(3) 0.045(3) 0.042(4) -0.017(3) -0.005(3) 0.000(3)
C60 0.036(3) 0.032(3) 0.069(5) -0.020(3) -0.007(3) 0.002(3)
C61 0.041(4) 0.029(3) 0.068(5) -0.001(3) -0.014(3) 0.008(3)
C62 0.038(3) 0.028(3) 0.041(3) 0.001(2) -0.008(3) 0.006(2)
C63 0.067(6) 0.051(5) 0.055(5) 0.011(4) 0.040(4) 0.003(4)
C64 0.067(6) 0.051(5) 0.055(5) 0.011(4) 0.040(4) 0.003(4)
C65 0.067(6) 0.051(5) 0.055(5) 0.011(4) 0.040(4) 0.003(4)
P3 0.0197(6) 0.0252(6) 0.0175(6) -0.0012(5) -0.0010(5) 0.0001(5)
P2 0.0157(6) 0.0213(6) 0.0185(6) 0.0003(5) 0.0008(5) 0.0002(5)
P4 0.0174(6) 0.0295(7) 0.0182(6) 0.0004(5) 0.0003(5) 0.0038(5)
P1 0.0233(7) 0.0228(6) 0.0236(7) 0.0015(5) 0.0029(5) 0.0014(5)
Br1 0.0504(4) 0.0535(4) 0.0451(4) 0.0066(3) 0.0063(3) -0.0080(3)
Br2 0.0213(3) 0.0628(4) 0.0268(3) 0.0049(3) 0.0000(2) 0.0044(2)
Ag1 0.0269(2) 0.0312(2) 0.0341(2) 0.00398(18) 0.00270(17) 0.00275(16)
Ag2 0.0314(2) 0.0277(2) 0.0316(2) 0.00623(17) 0.00618(17) 0.00241(16)
Ag3 0.0337(2) 0.0426(3) 0.0249(2) -0.00572(18) -0.00920(17) 0.00490(18)
O1 0.051(6) 0.085(7) 0.027(5) 0.013(5) 0.013(4) 0.013(5)

loop_
_atom_type_symbol
_atom_type_description
_atom_type_scat_dispersion_real
_atom_type_scat_dispersion_imag
_atom_type_scat_source
C C 0.0033 0.0016 'International Tables Vol C Tables 4.2.6.8 and 6.1.1.4'
H H 0.0000 0.0000 'International Tables Vol C Tables 4.2.6.8 and 6.1.1.4'
P P 0.1023 0.0942 'International Tables Vol C Tables 4.2.6.8 and 6.1.1.4'
Br Br -0.2901 2.4595 'International Tables Vol C Tables 4.2.6.8 and 6.1.1.4'
Ag Ag -0.8971 1.1015 'International Tables Vol C Tables 4.2.6.8 and 6.1.1.4'
O O 0.0106 0.0060 'International Tables Vol C Tables 4.2.6.8 and 6.1.1.4'

loop_
_geom_angle_atom_site_label_1
_geom_angle_atom_site_label_2
_geom_angle_atom_site_label_3
_geom_angle
C2 C1 Ag2 142.5(4)
C2 C1 Ag1 138.0(4)
Ag2 C1 Ag1 75.65(16)
C1 C2 C3 178.7(6)
C4 C3 C8 117.6(6)
C4 C3 C2 120.0(5)
C8 C3 C2 122.3(6)
C5 C4 C3 121.1(6)
C5 C4 H4 119.5
C3 C4 H4 119.5
C4 C5 C6 120.4(7)
C4 C5 H5 119.8
C6 C5 H5 119.8
C7 C6 C5 119.0(6)
C7 C6 H6 120.5
C5 C6 H6 120.5
C8 C7 C6 121.2(7)
C8 C7 H7 119.4
C6 C7 H7 119.4
C7 C8 C3 120.7(7)
C7 C8 H8 119.7
C3 C8 H8 119.7
C14 C9 C10 118.9(5)
C14 C9 P3 121.5(4)
C10 C9 P3 119.2(4)
C11 C10 C9 121.4(5)
C11 C10 H10 119.3
C9 C10 H10 119.3
C10 C11 C12 119.9(6)
C10 C11 H11 120.1
C12 C11 H11 120.1
C11 C12 C13 119.8(5)
C11 C12 H12 120.1
C13 C12 H12 120.1
C12 C13 C14 119.6(5)
C12 C13 H13 120.2
C14 C13 H13 120.2
C9 C14 C13 120.3(5)
C9 C14 H14 119.8
C13 C14 H14 119.8
C20 C15 C16 118.3(5)
C20 C15 P3 118.7(4)
C16 C15 P3 123.0(4)
C17 C16 C15 120.8(6)
C17 C16 H16 119.6
C15 C16 H16 119.6
C16 C17 C18 120.2(6)
C16 C17 H17 119.9
C18 C17 H17 119.9
C19 C18 C17 119.1(6)
C19 C18 H18 120.4
C17 C18 H18 120.4
C18 C19 C20 121.3(6)
C18 C19 H19 119.4
C20 C19 H19 119.4
C19 C20 C15 120.3(6)
C19 C20 H20 119.8
C15 C20 H20 119.8
C22 C21 C26 117.6(4)
C22 C21 P2 119.9(4)
C26 C21 P2 122.5(4)
C23 C22 C21 122.9(5)
C23 C22 H22 118.6
C21 C22 H22 118.6
C22 C23 C24 119.6(5)
C22 C23 H23 120.2
C24 C23 H23 120.2
C25 C24 C23 118.9(5)
C25 C24 H24 120.5
C23 C24 H24 120.5
C24 C25 C26 121.7(5)
C24 C25 H25 119.1
C26 C25 H25 119.1
C25 C26 C21 119.3(4)
C25 C26 P3 118.3(4)
C21 C26 P3 122.2(4)
C32 C27 C28 119.4(5)
C32 C27 P4 118.7(4)
C28 C27 P4 121.8(4)
C29 C28 C27 119.9(6)
C29 C28 H28 120.1
C27 C28 H28 120.1
C30 C29 C28 120.3(7)
C30 C29 H29 119.8
C28 C29 H29 119.8
C29 C30 C31 119.9(6)
C29 C30 H30 120.0
C31 C30 H30 120.0
C32 C31 C30 119.5(6)
C32 C31 H31 120.2
C30 C31 H31 120.2
C31 C32 C27 120.9(6)
C31 C32 H32 119.5
C27 C32 H32 119.5
C34 C33 C38 118.7(5)
C34 C33 P4 116.9(4)
C38 C33 P4 123.9(4)
C33 C34 C35 120.9(5)
C33 C34 H34 119.6
C35 C34 H34 119.6
C36 C35 C34 119.4(5)
C36 C35 H35 120.3
C34 C35 H35 120.3
C37 C36 C35 120.1(5)
C37 C36 H36 120.0
C35 C36 H36 120.0
C36 C37 C38 120.6(5)
C36 C37 H37 119.7
C38 C37 H37 119.7
C37 C38 C33 120.3(5)
C37 C38 H38 119.8
C33 C38 H38 119.8
C40 C39 C44 117.9(4)
C40 C39 P2 120.4(4)
C44 C39 P2 121.7(4)
C41 C40 C39 121.5(5)
C41 C40 H40 119.2
C39 C40 H40 119.2
C42 C41 C40 120.2(5)
C42 C41 H41 119.9
C40 C41 H41 119.9
C41 C42 C43 119.6(5)
C41 C42 H42 120.2
C43 C42 H42 120.2
C42 C43 C44 121.4(5)
C42 C43 H43 119.3
C44 C43 H43 119.3
C43 C44 C39 119.4(4)
C43 C44 P4 119.9(4)
C39 C44 P4 120.7(4)
C50 C45 C46 118.8(4)
C50 C45 P2 121.8(4)
C46 C45 P2 119.4(4)
C47 C46 C45 121.2(5)
C47 C46 H46 119.4
C45 C46 H46 119.4
C48 C47 C46 120.1(5)
C48 C47 H47 119.9
C46 C47 H47 119.9
C47 C48 C49 119.7(5)
C47 C48 H48 120.1
C49 C48 H48 120.1
C48 C49 C50 121.3(5)
C48 C49 H49 119.3
C50 C49 H49 119.3
C45 C50 C49 118.6(4)
C45 C50 P1 122.4(4)
C49 C50 P1 118.9(4)
C56 C51 C52 119.0(5)
C56 C51 P1 118.2(4)
C52 C51 P1 122.7(4)
C53 C52 C51 120.1(6)
C53 C52 H52 120.0
C51 C52 H52 120.0
C54 C53 C52 119.6(6)
C54 C53 H53 120.2
C52 C53 H53 120.2
C53 C54 C55 121.0(6)
C53 C54 H54 119.5
C55 C54 H54 119.5
C54 C55 C56 120.6(6)
C54 C55 H55 119.7
C56 C55 H55 119.7
C55 C56 C51 119.7(6)
C55 C56 H56 120.2
C51 C56 H56 120.2
C62 C57 C58 119.4(5)
C62 C57 P1 122.8(4)
C58 C57 P1 117.7(4)
C59 C58 C57 120.1(5)
C59 C58 H58 119.9
C57 C58 H58 119.9
C58 C59 C60 120.0(6)
C58 C59 H59 120.0
C60 C59 H59 120.0
C61 C60 C59 119.6(6)
C61 C60 H60 120.2
C59 C60 H60 120.2
C60 C61 C62 121.3(6)
C60 C61 H61 119.3
C62 C61 H61 119.3
C57 C62 C61 119.5(6)
C57 C62 H62 120.3
C61 C62 H62 120.3
C64 C63 H63A 109.5
C64 C63 H63B 109.5
H63A C63 H63B 109.5
C64 C63 H63C 109.5
H63A C63 H63C 109.5
H63B C63 H63C 109.5
O1 C64 C65 124.6(15)
O1 C64 C63 120.8(13)
C65 C64 C63 114.5(14)
C64 C65 H65A 109.5
C64 C65 H65B 109.5
H65A C65 H65B 109.5
C64 C65 H65C 109.5
H65A C65 H65C 109.5
H65B C65 H65C 109.5
C15 P3 C9 106.0(2)
C15 P3 C26 104.2(2)
C9 P3 C26 104.2(2)
C15 P3 Ag2 114.26(18)
C9 P3 Ag2 111.68(16)
C26 P3 Ag2 115.53(16)
C39 P2 C21 100.9(2)
C39 P2 C45 100.6(2)
C21 P2 C45 101.5(2)
C27 P4 C44 103.1(2)
C27 P4 C33 106.1(2)
C44 P4 C33 106.0(2)
C27 P4 Ag3 116.92(18)
C44 P4 Ag3 115.06(16)
C33 P4 Ag3 108.75(17)
C51 P1 C57 105.3(3)
C51 P1 C50 107.6(2)
C57 P1 C50 103.2(2)
C51 P1 Ag1 119.92(18)
C57 P1 Ag1 106.49(18)
C50 P1 Ag1 112.84(16)
Ag1 Br1 Ag3 68.81(2)
Ag3 Br2 Ag2 69.24(2)
C1 Ag1 P1 116.01(12)
C1 Ag1 Br1 119.31(12)
P1 Ag1 Br1 122.13(4)
C1 Ag1 Ag2 51.94(12)
P1 Ag1 Ag2 116.69(4)
Br1 Ag1 Ag2 109.80(3)
C1 Ag1 Ag3 107.05(12)
P1 Ag1 Ag3 119.75(4)
Br1 Ag1 Ag3 56.86(2)
Ag2 Ag1 Ag3 62.76(2)
C1 Ag2 P3 135.18(13)
C1 Ag2 Br2 113.72(12)
P3 Ag2 Br2 104.12(4)
C1 Ag2 Ag1 52.40(12)
P3 Ag2 Ag1 140.71(4)
Br2 Ag2 Ag1 102.17(2)
C1 Ag2 Ag3 106.35(12)
P3 Ag2 Ag3 115.62(3)
Br2 Ag2 Ag3 52.610(17)
Ag1 Ag2 Ag3 61.532(16)
P4 Ag3 Br2 128.39(4)
P4 Ag3 Br1 118.81(4)
Br2 Ag3 Br1 108.99(3)
P4 Ag3 Ag1 120.84(4)
Br2 Ag3 Ag1 101.85(2)
Br1 Ag3 Ag1 54.32(2)
P4 Ag3 Ag2 124.09(4)
Br2 Ag3 Ag2 58.15(2)
Br1 Ag3 Ag2 101.67(2)
Ag1 Ag3 Ag2 55.705(15)

loop_
_geom_bond_atom_site_label_1
_geom_bond_atom_site_label_2
_geom_bond_distance
C1 C2 1.111(7)
C1 Ag2 2.287(5)
C1 Ag1 2.301(5)
C2 C3 1.470(8)
C3 C4 1.403(9)
C3 C8 1.405(9)
C4 C5 1.375(9)
C4 H4 0.9500
C5 C6 1.388(10)
C5 H5 0.9500
C6 C7 1.383(10)
C6 H6 0.9500
C7 C8 1.369(9)
C7 H7 0.9500
C8 H8 0.9500
C9 C14 1.388(7)
C9 C10 1.393(7)
C9 P3 1.830(5)
C10 C11 1.378(8)
C10 H10 0.9500
C11 C12 1.391(9)
C11 H11 0.9500
C12 C13 1.394(9)
C12 H12 0.9500
C13 C14 1.406(8)
C13 H13 0.9500
C14 H14 0.9500
C15 C20 1.386(8)
C15 C16 1.407(8)
C15 P3 1.829(5)
C16 C17 1.381(9)
C16 H16 0.9500
C17 C18 1.384(10)
C17 H17 0.9500
C18 C19 1.380(10)
C18 H18 0.9500
C19 C20 1.383(9)
C19 H19 0.9500
C20 H20 0.9500
C21 C22 1.393(7)
C21 C26 1.419(7)
C21 P2 1.863(5)
C22 C23 1.381(8)
C22 H22 0.9500
C23 C24 1.394(8)
C23 H23 0.9500
C24 C25 1.391(7)
C24 H24 0.9500
C25 C26 1.401(7)
C25 H25 0.9500
C26 P3 1.831(5)
C27 C32 1.391(8)
C27 C28 1.400(8)
C27 P4 1.823(5)
C28 C29 1.390(9)
C28 H28 0.9500
C29 C30 1.385(10)
C29 H29 0.9500
C30 C31 1.405(10)
C30 H30 0.9500
C31 C32 1.380(9)
C31 H31 0.9500
C32 H32 0.9500
C33 C34 1.388(8)
C33 C38 1.389(7)
C33 P4 1.841(5)
C34 C35 1.390(7)
C34 H34 0.9500
C35 C36 1.386(8)
C35 H35 0.9500
C36 C37 1.371(9)
C36 H36 0.9500
C37 C38 1.385(8)
C37 H37 0.9500
C38 H38 0.9500
C39 C40 1.406(7)
C39 C44 1.424(7)
C39 P2 1.860(5)
C40 C41 1.389(7)
C40 H40 0.9500
C41 C42 1.383(8)
C41 H41 0.9500
C42 C43 1.390(8)
C42 H42 0.9500
C43 C44 1.396(7)
C43 H43 0.9500
C44 P4 1.827(5)
C45 C50 1.404(7)
C45 C46 1.404(7)
C45 P2 1.866(5)
C46 C47 1.387(7)
C46 H46 0.9500
C47 C48 1.371(8)
C47 H47 0.9500
C48 C49 1.388(7)
C48 H48 0.9500
C49 C50 1.409(7)
C49 H49 0.9500
C50 P1 1.843(5)
C51 C56 1.401(8)
C51 C52 1.405(8)
C51 P1 1.817(5)
C52 C53 1.403(8)
C52 H52 0.9500
C53 C54 1.367(9)
C53 H53 0.9500
C54 C55 1.378(10)
C54 H54 0.9500
C55 C56 1.388(8)
C55 H55 0.9500
C56 H56 0.9500
C57 C62 1.389(8)
C57 C58 1.395(8)
C57 P1 1.836(5)
C58 C59 1.389(8)
C58 H58 0.9500
C59 C60 1.398(9)
C59 H59 0.9500
C60 C61 1.354(10)
C60 H60 0.9500
C61 C62 1.400(8)
C61 H61 0.9500
C62 H62 0.9500
C63 C64 1.49(2)
C63 H63A 0.9800
C63 H63B 0.9800
C63 H63C 0.9800
C64 O1 1.183(17)
C64 C65 1.415(19)
C65 H65A 0.9800
C65 H65B 0.9800
C65 H65C 0.9800
P3 Ag2 2.4091(14)
P4 Ag3 2.3906(14)
P1 Ag1 2.4176(15)
Br1 Ag1 2.6082(9)
Br1 Ag3 2.6886(10)
Br2 Ag3 2.5728(8)
Br2 Ag2 2.7507(8)
Ag1 Ag2 2.8134(7)
Ag1 Ag3 2.9937(7)
Ag2 Ag3 3.0279(9)
